data_4067342
loop_
_publ_author_name
'Rosen, Evelyn L.'
'Sung, Daphne H.'
'Chen, Zheng'
'Lynch, Vincent M.'
'Bielawski, Christopher W.'

_publ_section_title
;
 Olefin Metathesis Catalysts Containing Acyclic Diaminocarbenes
;
_journal_issue 1
_journal_name_full Organometallics
_journal_page_first 250
_journal_paper_doi 10.1021/om9008718
_journal_volume 29
_journal_year 2010
_chemical_formula_moiety 'C21 H26 N2, C21 H27 N2, C7 H7, C5 H12, Ru, 2 Cl'
_chemical_formula_sum 'C54 H72 Cl2 N4 Ru'
_chemical_formula_weight 949.13
_chemical_name_systematic
;
 ?
;
_space_group_IT_number 15
_symmetry_cell_setting monoclinic
_symmetry_space_group_name_Hall '-C 2yc'
_symmetry_space_group_name_H-M 'C 1 2/c 1'
_atom_sites_solution_hydrogens geom
_atom_sites_solution_primary direct
_atom_sites_solution_secondary difmap
_audit_creation_method SHELXL-97
_cell_angle_alpha 90.00
_cell_angle_beta 110.185(3)
_cell_angle_gamma 90.00
_cell_formula_units_Z 8
_cell_length_a 32.304(4)
_cell_length_b 19.894(2)
_cell_length_c 15.1162(17)
_cell_measurement_reflns_used 45527
_cell_measurement_temperature 100(2)
_cell_measurement_theta_max 27.5
_cell_measurement_theta_min 2.0
_cell_volume 9117.9(18)
_computing_cell_refinement 'CrystalClear (Rigaku Inc., 2008)'
_computing_data_collection 'CrystalClear (Rigaku Inc., 2008)'
_computing_data_reduction 'CrystalClear (Rigaku Inc., 2008)'
_computing_molecular_graphics 'XP SHELXTL/PC, Siemens Analytical'
_computing_structure_refinement 'XL SHELXTL/PC, Siemens Analytical'
_computing_structure_solution
;

SIR97 - Altomare A., Burla M.C., Camalli M., Cascarano G.L., Giacovazzo C., 
Guagliardi A., Moliterni A.G.G., Polidori G.,Spagna R.
;
_diffrn_ambient_temperature 100(2)
_diffrn_measured_fraction_theta_full 0.998
_diffrn_measured_fraction_theta_max 0.998
_diffrn_measurement_device_type 'Rigaku AFC-12 Saturn 724+'
_diffrn_measurement_method \w-scans
_diffrn_radiation_monochromator graphite
_diffrn_radiation_source 'fine-focus sealed tube'
_diffrn_radiation_type MoK\a
_diffrn_radiation_wavelength 0.71073
_diffrn_reflns_av_R_equivalents 0.0709
_diffrn_reflns_av_sigmaI/netI 0.0647
_diffrn_reflns_limit_h_max 41
_diffrn_reflns_limit_h_min -41
_diffrn_reflns_limit_k_max 25
_diffrn_reflns_limit_k_min -25
_diffrn_reflns_limit_l_max 18
_diffrn_reflns_limit_l_min -19
_diffrn_reflns_number 44707
_diffrn_reflns_theta_full 27.48
_diffrn_reflns_theta_max 27.48
_diffrn_reflns_theta_min 3.03
_exptl_absorpt_coefficient_mu 0.504
_exptl_absorpt_correction_T_max 0.98
_exptl_absorpt_correction_T_min 0.74
_exptl_absorpt_correction_type multi-scan
_exptl_absorpt_process_details
;
Abscor. 
T. Higashi, Rigaku Corporation, Tokyo, Japan, 2001.
;
_exptl_crystal_colour green
_exptl_crystal_density_diffrn 1.383
_exptl_crystal_density_method 'not measured'
_exptl_crystal_description needles
_exptl_crystal_F_000 4016
_exptl_crystal_size_max 0.24
_exptl_crystal_size_mid 0.06
_exptl_crystal_size_min 0.04
_refine_diff_density_max 1.067
_refine_diff_density_min -0.903
_refine_diff_density_rms 0.096
_refine_ls_extinction_method none
_refine_ls_goodness_of_fit_ref 1.062
_refine_ls_hydrogen_treatment constr
_refine_ls_matrix_type full
_refine_ls_number_parameters 523
_refine_ls_number_reflns 10431
_refine_ls_number_restraints 0
_refine_ls_restrained_S_all 1.062
_refine_ls_R_factor_all 0.0704
_refine_ls_R_factor_gt 0.0500
_refine_ls_shift/su_max 0.003
_refine_ls_shift/su_mean 0.000
_refine_ls_structure_factor_coef Fsqd
_refine_ls_weighting_details 'calc w=1/[\s^2^(Fo^2^)+(0.0535P)^2^+8.8789P] where P=(Fo^2^+2Fc^2^)/3'
_refine_ls_weighting_scheme calc
_refine_ls_wR_factor_gt 0.1118
_refine_ls_wR_factor_ref 0.1201
_reflns_number_gt 8038
_reflns_number_total 10431
_reflns_threshold_expression >2sigma(I)
_cod_data_source_file om9008718_si_002.cif
_cod_data_source_block elr136
_cod_depositor_comments
;
The following automatic conversions were performed:

'_symmetry_cell_setting' value 'Monoclinic' changed to 'monoclinic'
according to /home/saulius/struct/CIF-dictionaries/cif_core.dic
dictionary named 'cif_core.dic' version 2.4.1 from 2010-06-29.

Automatic conversion script
Id: cif_fix_values 1715 2011-07-08 13:25:40Z adriana 
;
_cod_original_sg_symbol_H-M C2/c
_cod_database_code 4067342

loop_
_symmetry_equiv_pos_as_xyz
'x, y, z'
'-x, y, -z+1/2'
'x+1/2, y+1/2, z'
'-x+1/2, y+1/2, -z+1/2'
'-x, -y, -z'
'x, -y, z-1/2'
'-x+1/2, -y+1/2, -z'
'x+1/2, -y+1/2, z-1/2'

loop_
_atom_site_label
_atom_site_type_symbol
_atom_site_fract_x
_atom_site_fract_y
_atom_site_fract_z
_atom_site_U_iso_or_equiv
_atom_site_adp_type
_atom_site_occupancy
_atom_site_symmetry_multiplicity
_atom_site_calc_flag
_atom_site_refinement_flags
Ru1 Ru 0.191764(7) 0.371802(11) 0.252359(16) 0.01580(8) Uani 1 1 d .
Cl1 Cl 0.15497(2) 0.34361(4) 0.36219(5) 0.02126(16) Uani 1 1 d .
Cl2 Cl 0.21692(2) 0.39996(4) 0.12286(5) 0.02017(16) Uani 1 1 d .
N1 N 0.18275(8) 0.52210(12) 0.30246(17) 0.0201(5) Uani 1 1 d .
N2 N 0.24938(8) 0.48799(12) 0.37590(17) 0.0193(5) Uani 1 1 d .
N3 N 0.11691(8) 0.32118(12) 0.10006(16) 0.0183(5) Uani 1 1 d .
N4 N 0.16020(8) 0.22775(12) 0.16620(16) 0.0178(5) Uani 1 1 d .
C1 C 0.21006(9) 0.46813(14) 0.3155(2) 0.0178(6) Uani 1 1 d .
C2 C 0.20419(10) 0.58269(16) 0.3560(2) 0.0276(7) Uani 1 1 d .
H2A H 0.1894 0.5973 0.4001 0.033 Uiso 1 1 calc R
H2B H 0.2042 0.6203 0.3131 0.033 Uiso 1 1 calc R
C3 C 0.25068(10) 0.55831(16) 0.4086(2) 0.0276(7) Uani 1 1 d .
H3A H 0.2727 0.5851 0.3917 0.033 Uiso 1 1 calc R
H3B H 0.2576 0.5604 0.4776 0.033 Uiso 1 1 calc R
C4 C 0.13829(9) 0.53096(14) 0.2384(2) 0.0177(6) Uani 1 1 d .
C5 C 0.13167(10) 0.55360(15) 0.1468(2) 0.0212(6) Uani 1 1 d .
C6 C 0.08872(10) 0.56804(15) 0.0883(2) 0.0240(7) Uani 1 1 d .
H6 H 0.0837 0.5823 0.0255 0.029 Uiso 1 1 calc R
C7 C 0.05306(10) 0.56215(15) 0.1191(2) 0.0250(7) Uani 1 1 d .
C8 C 0.06110(10) 0.54033(16) 0.2111(2) 0.0264(7) Uani 1 1 d .
H8 H 0.0369 0.5356 0.2328 0.032 Uiso 1 1 calc R
C9 C 0.10348(10) 0.52511(15) 0.2727(2) 0.0224(6) Uani 1 1 d .
C10 C 0.16979(11) 0.56244(16) 0.1126(2) 0.0261(7) Uani 1 1 d .
H10A H 0.1913 0.5935 0.1545 0.039 Uiso 1 1 calc R
H10B H 0.1591 0.5808 0.0485 0.039 Uiso 1 1 calc R
H10C H 0.1839 0.5188 0.1125 0.039 Uiso 1 1 calc R
C11 C 0.00728(11) 0.58145(19) 0.0559(3) 0.0389(9) Uani 1 1 d .
H11A H -0.0143 0.5518 0.0682 0.058 Uiso 1 1 calc R
H11B H 0.0051 0.5770 -0.0101 0.058 Uiso 1 1 calc R
H11C H 0.0013 0.6281 0.0685 0.058 Uiso 1 1 calc R
C12 C 0.11055(12) 0.50345(18) 0.3718(2) 0.0329(8) Uani 1 1 d .
H12A H 0.1182 0.4556 0.3788 0.049 Uiso 1 1 calc R
H12B H 0.0834 0.5108 0.3858 0.049 Uiso 1 1 calc R
H12C H 0.1346 0.5298 0.4155 0.049 Uiso 1 1 calc R
C13 C 0.28859(9) 0.44940(14) 0.4205(2) 0.0178(6) Uani 1 1 d .
C14 C 0.32225(10) 0.44998(15) 0.3826(2) 0.0209(6) Uani 1 1 d .
C15 C 0.36221(10) 0.41883(16) 0.4335(2) 0.0246(7) Uani 1 1 d .
H15 H 0.3855 0.4188 0.4085 0.030 Uiso 1 1 calc R
C16 C 0.36871(10) 0.38808(17) 0.5194(2) 0.0257(7) Uani 1 1 d .
C17 C 0.33444(10) 0.38876(16) 0.5556(2) 0.0237(7) Uani 1 1 d .
H17 H 0.3386 0.3677 0.6145 0.028 Uiso 1 1 calc R
C18 C 0.29421(10) 0.41953(15) 0.5075(2) 0.0206(6) Uani 1 1 d .
C19 C 0.31568(11) 0.48302(17) 0.2886(2) 0.0280(7) Uani 1 1 d .
H19A H 0.2904 0.4625 0.2400 0.042 Uiso 1 1 calc R
H19B H 0.3422 0.4768 0.2721 0.042 Uiso 1 1 calc R
H19C H 0.3102 0.5312 0.2929 0.042 Uiso 1 1 calc R
C20 C 0.41178(11) 0.3544(2) 0.5736(2) 0.0359(8) Uani 1 1 d .
H20A H 0.4096 0.3062 0.5593 0.054 Uiso 1 1 calc R
H20B H 0.4183 0.3610 0.6413 0.054 Uiso 1 1 calc R
H20C H 0.4355 0.3742 0.5554 0.054 Uiso 1 1 calc R
C21 C 0.25769(10) 0.42053(17) 0.5484(2) 0.0268(7) Uani 1 1 d .
H21A H 0.2636 0.3866 0.5983 0.040 Uiso 1 1 calc R
H21B H 0.2295 0.4105 0.4987 0.040 Uiso 1 1 calc R
H21C H 0.2562 0.4651 0.5748 0.040 Uiso 1 1 calc R
C22 C 0.24031(10) 0.32726(15) 0.3318(2) 0.0198(6) Uani 1 1 d .
C23 C 0.28130(9) 0.29648(14) 0.3278(2) 0.0185(6) Uani 1 1 d .
C24 C 0.29589(10) 0.29840(16) 0.2506(2) 0.0247(7) Uani 1 1 d .
H24 H 0.2792 0.3219 0.1950 0.030 Uiso 1 1 calc R
C25 C 0.33477(11) 0.26593(16) 0.2553(2) 0.0284(7) Uani 1 1 d .
H25 H 0.3445 0.2676 0.2027 0.034 Uiso 1 1 calc R
C26 C 0.35955(11) 0.23115(16) 0.3356(2) 0.0285(7) Uani 1 1 d .
H26 H 0.3860 0.2093 0.3378 0.034 Uiso 1 1 calc R
C27 C 0.34580(10) 0.22833(15) 0.4122(2) 0.0243(7) Uani 1 1 d .
H27 H 0.3627 0.2045 0.4673 0.029 Uiso 1 1 calc R
C28 C 0.30699(10) 0.26051(15) 0.4087(2) 0.0211(6) Uani 1 1 d .
H28 H 0.2976 0.2582 0.4617 0.025 Uiso 1 1 calc R
C29 C 0.15357(9) 0.29510(14) 0.16530(19) 0.0160(6) Uani 1 1 d .
C30 C 0.11107(10) 0.39447(15) 0.1046(2) 0.0234(7) Uani 1 1 d .
H30A H 0.1223 0.4091 0.1705 0.035 Uiso 1 1 calc R
H30B H 0.0797 0.4056 0.0770 0.035 Uiso 1 1 calc R
H30C H 0.1273 0.4174 0.0694 0.035 Uiso 1 1 calc R
C31 C 0.19487(10) 0.19672(16) 0.2460(2) 0.0242(7) Uani 1 1 d .
H31A H 0.2230 0.1988 0.2351 0.036 Uiso 1 1 calc R
H31B H 0.1872 0.1497 0.2521 0.036 Uiso 1 1 calc R
H31C H 0.1975 0.2210 0.3041 0.036 Uiso 1 1 calc R
C32 C 0.07802(9) 0.28582(15) 0.0406(2) 0.0197(6) Uani 1 1 d .
C33 C 0.04640(10) 0.26702(16) 0.0797(2) 0.0229(7) Uani 1 1 d .
C34 C 0.00947(10) 0.23171(17) 0.0221(2) 0.0272(7) Uani 1 1 d .
H34 H -0.0122 0.2178 0.0477 0.033 Uiso 1 1 calc R
C35 C 0.00340(10) 0.21632(17) -0.0712(2) 0.0265(7) Uani 1 1 d .
C36 C 0.03381(10) 0.24146(16) -0.1089(2) 0.0234(7) Uani 1 1 d .
H36 H 0.0291 0.2339 -0.1737 0.028 Uiso 1 1 calc R
C37 C 0.07088(10) 0.27728(15) -0.0551(2) 0.0193(6) Uani 1 1 d .
C38 C 0.05006(11) 0.28568(18) 0.1788(2) 0.0293(7) Uani 1 1 d .
H38A H 0.0811 0.2841 0.2198 0.044 Uiso 1 1 calc R
H38B H 0.0329 0.2539 0.2018 0.044 Uiso 1 1 calc R
H38C H 0.0386 0.3312 0.1791 0.044 Uiso 1 1 calc R
C39 C -0.03507(12) 0.1734(2) -0.1299(3) 0.0407(9) Uani 1 1 d .
H39A H -0.0270 0.1258 -0.1200 0.061 Uiso 1 1 calc R
H39B H -0.0424 0.1846 -0.1967 0.061 Uiso 1 1 calc R
H39C H -0.0607 0.1820 -0.1108 0.061 Uiso 1 1 calc R
C40 C 0.10101(10) 0.30785(16) -0.1017(2) 0.0233(7) Uani 1 1 d .
H40A H 0.1069 0.2748 -0.1439 0.035 Uiso 1 1 calc R
H40B H 0.1289 0.3211 -0.0533 0.035 Uiso 1 1 calc R
H40C H 0.0868 0.3475 -0.1381 0.035 Uiso 1 1 calc R
C41 C 0.14271(9) 0.18182(14) 0.0873(2) 0.0173(6) Uani 1 1 d .
C42 C 0.11062(10) 0.13459(15) 0.0877(2) 0.0209(6) Uani 1 1 d .
C43 C 0.09480(11) 0.09138(16) 0.0106(2) 0.0246(7) Uani 1 1 d .
H43 H 0.0719 0.0608 0.0082 0.030 Uiso 1 1 calc R
C44 C 0.11138(11) 0.09153(15) -0.0625(2) 0.0245(7) Uani 1 1 d .
C45 C 0.14581(10) 0.13568(15) -0.0567(2) 0.0212(6) Uani 1 1 d .
H45 H 0.1584 0.1349 -0.1050 0.025 Uiso 1 1 calc R
C46 C 0.16233(10) 0.18107(15) 0.0179(2) 0.0209(6) Uani 1 1 d .
C47 C 0.09387(11) 0.12779(16) 0.1693(2) 0.0251(7) Uani 1 1 d .
H47A H 0.0618 0.1217 0.1449 0.038 Uiso 1 1 calc R
H47B H 0.1012 0.1685 0.2081 0.038 Uiso 1 1 calc R
H47C H 0.1078 0.0888 0.2076 0.038 Uiso 1 1 calc R
C48 C 0.09326(13) 0.04523(18) -0.1472(2) 0.0348(8) Uani 1 1 d .
H48A H 0.1144 0.0090 -0.1430 0.052 Uiso 1 1 calc R
H48B H 0.0884 0.0709 -0.2052 0.052 Uiso 1 1 calc R
H48C H 0.0652 0.0259 -0.1479 0.052 Uiso 1 1 calc R
C49 C 0.20122(10) 0.22483(16) 0.0245(2) 0.0238(7) Uani 1 1 d .
H49A H 0.2270 0.2099 0.0774 0.036 Uiso 1 1 calc R
H49B H 0.1944 0.2716 0.0345 0.036 Uiso 1 1 calc R
H49C H 0.2076 0.2215 -0.0342 0.036 Uiso 1 1 calc R
H22 H 0.2375(10) 0.3175(15) 0.391(2) 0.018(8) Uiso 1 1 d .

loop_
_atom_site_aniso_label
_atom_site_aniso_U_11
_atom_site_aniso_U_22
_atom_site_aniso_U_33
_atom_site_aniso_U_23
_atom_site_aniso_U_13
_atom_site_aniso_U_12
Ru1 0.01659(12) 0.01306(13) 0.01846(13) 0.00007(9) 0.00695(9) 0.00009(9)
Cl1 0.0219(4) 0.0221(4) 0.0221(4) -0.0003(3) 0.0106(3) -0.0003(3)
Cl2 0.0237(4) 0.0174(4) 0.0221(4) 0.0023(3) 0.0113(3) 0.0005(3)
N1 0.0197(13) 0.0138(13) 0.0234(13) -0.0025(10) 0.0030(10) 0.0021(10)
N2 0.0166(12) 0.0144(13) 0.0243(13) -0.0026(10) 0.0038(10) 0.0020(10)
N3 0.0165(12) 0.0167(13) 0.0206(12) 0.0007(10) 0.0048(10) 0.0006(10)
N4 0.0211(13) 0.0126(12) 0.0187(12) 0.0011(10) 0.0054(10) 0.0018(10)
C1 0.0196(15) 0.0156(15) 0.0194(14) -0.0026(12) 0.0082(11) 0.0003(12)
C2 0.0247(17) 0.0181(17) 0.0341(18) -0.0091(13) 0.0026(14) 0.0009(13)
C3 0.0252(17) 0.0164(16) 0.0358(18) -0.0075(13) 0.0034(14) 0.0014(13)
C4 0.0154(14) 0.0111(14) 0.0253(15) -0.0025(11) 0.0055(11) 0.0025(11)
C5 0.0231(16) 0.0128(15) 0.0288(16) -0.0045(12) 0.0105(13) -0.0001(12)
C6 0.0288(17) 0.0167(16) 0.0239(16) 0.0016(12) 0.0057(13) 0.0038(13)
C7 0.0184(15) 0.0151(16) 0.0369(18) -0.0049(13) 0.0036(13) 0.0025(12)
C8 0.0221(16) 0.0194(17) 0.043(2) 0.0010(14) 0.0173(14) 0.0020(13)
C9 0.0253(16) 0.0144(15) 0.0300(17) 0.0004(12) 0.0128(13) 0.0023(12)
C10 0.0287(17) 0.0192(16) 0.0355(18) 0.0053(14) 0.0177(14) 0.0057(13)
C11 0.0218(18) 0.035(2) 0.051(2) -0.0036(17) 0.0001(16) 0.0060(15)
C12 0.042(2) 0.0290(19) 0.0365(19) 0.0036(15) 0.0246(16) 0.0103(15)
C13 0.0160(14) 0.0120(14) 0.0238(15) -0.0045(11) 0.0047(11) 0.0014(11)
C14 0.0204(15) 0.0162(15) 0.0264(16) -0.0020(12) 0.0083(12) -0.0038(12)
C15 0.0163(15) 0.0281(18) 0.0311(17) -0.0068(14) 0.0102(13) -0.0007(13)
C16 0.0190(15) 0.0267(18) 0.0291(17) -0.0041(14) 0.0051(13) 0.0029(13)
C17 0.0238(16) 0.0251(17) 0.0208(15) -0.0001(13) 0.0058(12) 0.0037(13)
C18 0.0204(15) 0.0200(16) 0.0218(15) -0.0021(12) 0.0078(12) 0.0012(12)
C19 0.0280(17) 0.0277(18) 0.0325(18) 0.0014(14) 0.0157(14) -0.0030(14)
C20 0.0266(18) 0.044(2) 0.035(2) -0.0010(16) 0.0074(15) 0.0115(16)
C21 0.0230(16) 0.0330(19) 0.0263(17) -0.0016(14) 0.0109(13) 0.0036(14)
C22 0.0233(16) 0.0143(15) 0.0239(16) -0.0009(12) 0.0108(13) -0.0015(12)
C23 0.0177(14) 0.0142(15) 0.0238(15) -0.0001(12) 0.0076(12) 0.0019(11)
C24 0.0266(17) 0.0211(17) 0.0287(17) 0.0069(13) 0.0127(13) 0.0071(13)
C25 0.0347(19) 0.0247(18) 0.0319(18) 0.0058(14) 0.0191(15) 0.0069(14)
C26 0.0245(17) 0.0190(17) 0.047(2) 0.0036(15) 0.0179(15) 0.0054(13)
C27 0.0230(16) 0.0170(16) 0.0296(17) 0.0047(13) 0.0048(13) 0.0022(12)
C28 0.0235(16) 0.0168(16) 0.0226(15) -0.0001(12) 0.0072(12) -0.0007(12)
C29 0.0173(14) 0.0168(15) 0.0159(14) -0.0015(11) 0.0081(11) -0.0003(11)
C30 0.0244(16) 0.0148(15) 0.0287(17) 0.0004(12) 0.0063(13) 0.0035(12)
C31 0.0264(17) 0.0181(16) 0.0246(16) 0.0023(13) 0.0043(13) 0.0018(13)
C32 0.0166(14) 0.0140(15) 0.0285(16) 0.0029(12) 0.0077(12) 0.0014(11)
C33 0.0210(15) 0.0224(17) 0.0256(16) -0.0007(13) 0.0084(13) 0.0014(12)
C34 0.0198(16) 0.0301(19) 0.0327(18) 0.0011(14) 0.0103(13) -0.0043(13)
C35 0.0211(16) 0.0256(18) 0.0296(17) -0.0024(14) 0.0046(13) -0.0030(13)
C36 0.0233(16) 0.0225(17) 0.0240(16) -0.0032(13) 0.0076(13) 0.0029(13)
C37 0.0200(15) 0.0143(15) 0.0245(15) 0.0018(12) 0.0089(12) 0.0025(12)
C38 0.0273(17) 0.035(2) 0.0306(18) -0.0025(15) 0.0157(14) -0.0030(15)
C39 0.0287(19) 0.048(2) 0.041(2) -0.0104(18) 0.0058(16) -0.0148(17)
C40 0.0255(16) 0.0223(17) 0.0253(16) 0.0030(13) 0.0127(13) 0.0011(13)
C41 0.0171(14) 0.0134(15) 0.0202(15) 0.0010(11) 0.0050(11) 0.0020(11)
C42 0.0225(15) 0.0179(16) 0.0215(15) 0.0022(12) 0.0064(12) 0.0010(12)
C43 0.0268(17) 0.0176(16) 0.0279(17) 0.0011(13) 0.0076(13) -0.0040(13)
C44 0.0308(17) 0.0150(16) 0.0246(16) -0.0023(12) 0.0056(13) 0.0012(13)
C45 0.0276(16) 0.0180(16) 0.0181(14) 0.0027(12) 0.0079(12) 0.0050(12)
C46 0.0198(15) 0.0159(15) 0.0249(16) 0.0029(12) 0.0052(12) 0.0026(12)
C47 0.0283(17) 0.0224(17) 0.0267(16) 0.0003(13) 0.0119(13) -0.0020(13)
C48 0.045(2) 0.0260(19) 0.0312(19) -0.0046(15) 0.0101(16) -0.0047(16)
C49 0.0247(16) 0.0229(17) 0.0256(16) -0.0004(13) 0.0110(13) -0.0018(13)

loop_
_atom_type_symbol
_atom_type_description
_atom_type_scat_dispersion_real
_atom_type_scat_dispersion_imag
_atom_type_scat_source
C C 0.0033 0.0016 'International Tables Vol C Tables 4.2.6.8 and 6.1.1.4'
H H 0.0000 0.0000 'International Tables Vol C Tables 4.2.6.8 and 6.1.1.4'
N N 0.0061 0.0033 'International Tables Vol C Tables 4.2.6.8 and 6.1.1.4'
Cl Cl 0.1484 0.1585 'International Tables Vol C Tables 4.2.6.8 and 6.1.1.4'
Ru Ru -1.2594 0.8363 'International Tables Vol C Tables 4.2.6.8 and 6.1.1.4'

loop_
_geom_angle_atom_site_label_1
_geom_angle_atom_site_label_2
_geom_angle_atom_site_label_3
_geom_angle
C22 Ru1 C29 103.98(12)
C22 Ru1 C1 95.66(12)
C29 Ru1 C1 160.14(11)
C22 Ru1 Cl1 87.17(10)
C29 Ru1 Cl1 86.58(8)
C1 Ru1 Cl1 91.57(8)
C22 Ru1 Cl2 100.94(10)
C29 Ru1 Cl2 87.16(8)
C1 Ru1 Cl2 92.01(8)
Cl1 Ru1 Cl2 170.76(3)
C1 N1 C4 129.9(2)
C1 N1 C2 113.9(2)
C4 N1 C2 115.9(2)
C1 N2 C13 129.6(2)
C1 N2 C3 114.6(2)
C13 N2 C3 115.5(2)
C29 N3 C32 128.2(2)
C29 N3 C30 116.0(2)
C32 N3 C30 114.3(2)
C29 N4 C41 126.7(2)
C29 N4 C31 119.8(2)
C41 N4 C31 112.3(2)
N2 C1 N1 106.3(2)
N2 C1 Ru1 128.3(2)
N1 C1 Ru1 125.4(2)
N1 C2 C3 102.6(2)
N1 C2 H2A 111.3
C3 C2 H2A 111.3
N1 C2 H2B 111.3
C3 C2 H2B 111.3
H2A C2 H2B 109.2
N2 C3 C2 102.6(2)
N2 C3 H3A 111.2
C2 C3 H3A 111.2
N2 C3 H3B 111.2
C2 C3 H3B 111.2
H3A C3 H3B 109.2
C9 C4 C5 121.7(3)
C9 C4 N1 119.0(3)
C5 C4 N1 118.7(3)
C6 C5 C4 118.2(3)
C6 C5 C10 120.9(3)
C4 C5 C10 121.0(3)
C7 C6 C5 122.0(3)
C7 C6 H6 119.0
C5 C6 H6 119.0
C6 C7 C8 118.1(3)
C6 C7 C11 120.8(3)
C8 C7 C11 121.1(3)
C7 C8 C9 122.3(3)
C7 C8 H8 118.8
C9 C8 H8 118.8
C4 C9 C8 117.6(3)
C4 C9 C12 122.0(3)
C8 C9 C12 120.3(3)
C5 C10 H10A 109.5
C5 C10 H10B 109.5
H10A C10 H10B 109.5
C5 C10 H10C 109.5
H10A C10 H10C 109.5
H10B C10 H10C 109.5
C7 C11 H11A 109.5
C7 C11 H11B 109.5
H11A C11 H11B 109.5
C7 C11 H11C 109.5
H11A C11 H11C 109.5
H11B C11 H11C 109.5
C9 C12 H12A 109.5
C9 C12 H12B 109.5
H12A C12 H12B 109.5
C9 C12 H12C 109.5
H12A C12 H12C 109.5
H12B C12 H12C 109.5
C14 C13 C18 121.7(3)
C14 C13 N2 119.3(3)
C18 C13 N2 118.5(3)
C13 C14 C15 118.2(3)
C13 C14 C19 120.9(3)
C15 C14 C19 120.9(3)
C16 C15 C14 121.6(3)
C16 C15 H15 119.2
C14 C15 H15 119.2
C15 C16 C17 118.7(3)
C15 C16 C20 121.3(3)
C17 C16 C20 120.0(3)
C18 C17 C16 121.6(3)
C18 C17 H17 119.2
C16 C17 H17 119.2
C17 C18 C13 118.2(3)
C17 C18 C21 120.9(3)
C13 C18 C21 120.9(3)
C14 C19 H19A 109.5
C14 C19 H19B 109.5
H19A C19 H19B 109.5
C14 C19 H19C 109.5
H19A C19 H19C 109.5
H19B C19 H19C 109.5
C16 C20 H20A 109.5
C16 C20 H20B 109.5
H20A C20 H20B 109.5
C16 C20 H20C 109.5
H20A C20 H20C 109.5
H20B C20 H20C 109.5
C18 C21 H21A 109.5
C18 C21 H21B 109.5
H21A C21 H21B 109.5
C18 C21 H21C 109.5
H21A C21 H21C 109.5
H21B C21 H21C 109.5
C23 C22 Ru1 138.3(2)
C23 C22 H22 109.3(19)
Ru1 C22 H22 112.1(19)
C24 C23 C28 117.9(3)
C24 C23 C22 125.8(3)
C28 C23 C22 116.2(3)
C25 C24 C23 120.1(3)
C25 C24 H24 120.0
C23 C24 H24 120.0
C26 C25 C24 120.9(3)
C26 C25 H25 119.5
C24 C25 H25 119.5
C27 C26 C25 120.0(3)
C27 C26 H26 120.0
C25 C26 H26 120.0
C26 C27 C28 119.8(3)
C26 C27 H27 120.1
C28 C27 H27 120.1
C27 C28 C23 121.2(3)
C27 C28 H28 119.4
C23 C28 H28 119.4
N3 C29 N4 118.7(2)
N3 C29 Ru1 110.64(19)
N4 C29 Ru1 130.6(2)
N3 C30 H30A 109.5
N3 C30 H30B 109.5
H30A C30 H30B 109.5
N3 C30 H30C 109.5
H30A C30 H30C 109.5
H30B C30 H30C 109.5
N4 C31 H31A 109.5
N4 C31 H31B 109.5
H31A C31 H31B 109.5
N4 C31 H31C 109.5
H31A C31 H31C 109.5
H31B C31 H31C 109.5
C37 C32 C33 121.6(3)
C37 C32 N3 120.0(3)
C33 C32 N3 118.1(3)
C32 C33 C34 117.6(3)
C32 C33 C38 122.5(3)
C34 C33 C38 119.9(3)
C35 C34 C33 122.2(3)
C35 C34 H34 118.9
C33 C34 H34 118.9
C36 C35 C34 117.7(3)
C36 C35 C39 121.1(3)
C34 C35 C39 121.2(3)
C35 C36 C37 122.3(3)
C35 C36 H36 118.9
C37 C36 H36 118.9
C36 C37 C32 118.0(3)
C36 C37 C40 119.8(3)
C32 C37 C40 122.1(3)
C33 C38 H38A 109.5
C33 C38 H38B 109.5
H38A C38 H38B 109.5
C33 C38 H38C 109.5
H38A C38 H38C 109.5
H38B C38 H38C 109.5
C35 C39 H39A 109.5
C35 C39 H39B 109.5
H39A C39 H39B 109.5
C35 C39 H39C 109.5
H39A C39 H39C 109.5
H39B C39 H39C 109.5
C37 C40 H40A 109.5
C37 C40 H40B 109.5
H40A C40 H40B 109.5
C37 C40 H40C 109.5
H40A C40 H40C 109.5
H40B C40 H40C 109.5
C42 C41 C46 121.5(3)
C42 C41 N4 119.9(3)
C46 C41 N4 118.2(3)
C43 C42 C41 118.0(3)
C43 C42 C47 119.6(3)
C41 C42 C47 122.4(3)
C44 C43 C42 122.3(3)
C44 C43 H43 118.9
C42 C43 H43 118.9
C43 C44 C45 118.1(3)
C43 C44 C48 121.9(3)
C45 C44 C48 120.1(3)
C44 C45 C46 122.0(3)
C44 C45 H45 119.0
C46 C45 H45 119.0
C45 C46 C41 117.8(3)
C45 C46 C49 120.3(3)
C41 C46 C49 121.9(3)
C42 C47 H47A 109.5
C42 C47 H47B 109.5
H47A C47 H47B 109.5
C42 C47 H47C 109.5
H47A C47 H47C 109.5
H47B C47 H47C 109.5
C44 C48 H48A 109.5
C44 C48 H48B 109.5
H48A C48 H48B 109.5
C44 C48 H48C 109.5
H48A C48 H48C 109.5
H48B C48 H48C 109.5
C46 C49 H49A 109.5
C46 C49 H49B 109.5
H49A C49 H49B 109.5
C46 C49 H49C 109.5
H49A C49 H49C 109.5
H49B C49 H49C 109.5

loop_
_geom_bond_atom_site_label_1
_geom_bond_atom_site_label_2
_geom_bond_distance
Ru1 C22 1.840(3)
Ru1 C29 2.112(3)
Ru1 C1 2.131(3)
Ru1 Cl1 2.4177(8)
Ru1 Cl2 2.4298(8)
N1 C1 1.360(4)
N1 C4 1.439(4)
N1 C2 1.483(4)
N2 C1 1.343(4)
N2 C13 1.435(4)
N2 C3 1.480(4)
N3 C29 1.356(4)
N3 C32 1.450(4)
N3 C30 1.475(4)
N4 C29 1.356(4)
N4 C41 1.453(4)
N4 C31 1.469(4)
C2 C3 1.516(4)
C2 H2A 0.9900
C2 H2B 0.9900
C3 H3A 0.9900
C3 H3B 0.9900
C4 C9 1.396(4)
C4 C5 1.401(4)
C5 C6 1.394(4)
C5 C10 1.501(4)
C6 C7 1.388(4)
C6 H6 0.9500
C7 C8 1.393(5)
C7 C11 1.508(4)
C8 C9 1.398(4)
C8 H8 0.9500
C9 C12 1.498(4)
C10 H10A 0.9800
C10 H10B 0.9800
C10 H10C 0.9800
C11 H11A 0.9800
C11 H11B 0.9800
C11 H11C 0.9800
C12 H12A 0.9800
C12 H12B 0.9800
C12 H12C 0.9800
C13 C14 1.394(4)
C13 C18 1.397(4)
C14 C15 1.399(4)
C14 C19 1.512(4)
C15 C16 1.384(4)
C15 H15 0.9500
C16 C17 1.394(4)
C16 C20 1.506(4)
C17 C18 1.393(4)
C17 H17 0.9500
C18 C21 1.509(4)
C19 H19A 0.9800
C19 H19B 0.9800
C19 H19C 0.9800
C20 H20A 0.9800
C20 H20B 0.9800
C20 H20C 0.9800
C21 H21A 0.9800
C21 H21B 0.9800
C21 H21C 0.9800
C22 C23 1.479(4)
C22 H22 0.95(3)
C23 C24 1.402(4)
C23 C28 1.412(4)
C24 C25 1.392(4)
C24 H24 0.9500
C25 C26 1.386(5)
C25 H25 0.9500
C26 C27 1.377(5)
C26 H26 0.9500
C27 C28 1.392(4)
C27 H27 0.9500
C28 H28 0.9500
C30 H30A 0.9800
C30 H30B 0.9800
C30 H30C 0.9800
C31 H31A 0.9800
C31 H31B 0.9800
C31 H31C 0.9800
C32 C37 1.395(4)
C32 C33 1.396(4)
C33 C34 1.399(4)
C33 C38 1.507(4)
C34 C35 1.390(4)
C34 H34 0.9500
C35 C36 1.388(4)
C35 C39 1.516(4)
C36 C37 1.390(4)
C36 H36 0.9500
C37 C40 1.511(4)
C38 H38A 0.9800
C38 H38B 0.9800
C38 H38C 0.9800
C39 H39A 0.9800
C39 H39B 0.9800
C39 H39C 0.9800
C40 H40A 0.9800
C40 H40B 0.9800
C40 H40C 0.9800
C41 C42 1.400(4)
C41 C46 1.400(4)
C42 C43 1.395(4)
C42 C47 1.515(4)
C43 C44 1.385(4)
C43 H43 0.9500
C44 C45 1.396(4)
C44 C48 1.521(4)
C45 C46 1.400(4)
C45 H45 0.9500
C46 C49 1.503(4)
C47 H47A 0.9800
C47 H47B 0.9800
C47 H47C 0.9800
C48 H48A 0.9800
C48 H48B 0.9800
C48 H48C 0.9800
C49 H49A 0.9800
C49 H49B 0.9800
C49 H49C 0.9800

loop_
_geom_torsion_atom_site_label_1
_geom_torsion_atom_site_label_2
_geom_torsion_atom_site_label_3
_geom_torsion_atom_site_label_4
_geom_torsion
C13 N2 C1 N1 173.3(3)
C3 N2 C1 N1 0.5(4)
C13 N2 C1 Ru1 -5.7(5)
C3 N2 C1 Ru1 -178.4(2)
C4 N1 C1 N2 173.5(3)
C2 N1 C1 N2 0.4(3)
C4 N1 C1 Ru1 -7.6(4)
C2 N1 C1 Ru1 179.4(2)
C22 Ru1 C1 N2 14.3(3)
C29 Ru1 C1 N2 -174.1(3)
Cl1 Ru1 C1 N2 101.6(3)
Cl2 Ru1 C1 N2 -86.9(3)
C22 Ru1 C1 N1 -164.4(3)
C29 Ru1 C1 N1 7.1(5)
Cl1 Ru1 C1 N1 -77.1(2)
Cl2 Ru1 C1 N1 94.3(2)
C1 N1 C2 C3 -1.1(4)
C4 N1 C2 C3 -175.2(3)
C1 N2 C3 C2 -1.2(4)
C13 N2 C3 C2 -175.0(3)
N1 C2 C3 N2 1.3(3)
C1 N1 C4 C9 101.6(4)
C2 N1 C4 C9 -85.4(3)
C1 N1 C4 C5 -86.5(4)
C2 N1 C4 C5 86.5(3)
C9 C4 C5 C6 -2.4(4)
N1 C4 C5 C6 -174.1(3)
C9 C4 C5 C10 177.3(3)
N1 C4 C5 C10 5.6(4)
C4 C5 C6 C7 1.6(4)
C10 C5 C6 C7 -178.1(3)
C5 C6 C7 C8 -0.7(5)
C5 C6 C7 C11 176.9(3)
C6 C7 C8 C9 0.7(5)
C11 C7 C8 C9 -177.0(3)
C5 C4 C9 C8 2.3(4)
N1 C4 C9 C8 173.9(3)
C5 C4 C9 C12 -177.6(3)
N1 C4 C9 C12 -6.0(4)
C7 C8 C9 C4 -1.4(5)
C7 C8 C9 C12 178.5(3)
C1 N2 C13 C14 98.5(4)
C3 N2 C13 C14 -88.8(3)
C1 N2 C13 C18 -89.7(4)
C3 N2 C13 C18 83.0(3)
C18 C13 C14 C15 0.8(4)
N2 C13 C14 C15 172.3(3)
C18 C13 C14 C19 -179.5(3)
N2 C13 C14 C19 -8.0(4)
C13 C14 C15 C16 0.0(5)
C19 C14 C15 C16 -179.7(3)
C14 C15 C16 C17 -0.3(5)
C14 C15 C16 C20 179.8(3)
C15 C16 C17 C18 -0.1(5)
C20 C16 C17 C18 179.8(3)
C16 C17 C18 C13 0.8(5)
C16 C17 C18 C21 -179.2(3)
C14 C13 C18 C17 -1.2(4)
N2 C13 C18 C17 -172.7(3)
C14 C13 C18 C21 178.8(3)
N2 C13 C18 C21 7.3(4)
C29 Ru1 C22 C23 75.1(3)
C1 Ru1 C22 C23 -107.8(3)
Cl1 Ru1 C22 C23 160.9(3)
Cl2 Ru1 C22 C23 -14.7(3)
Ru1 C22 C23 C24 4.9(5)
Ru1 C22 C23 C28 -173.2(3)
C28 C23 C24 C25 -0.5(5)
C22 C23 C24 C25 -178.5(3)
C23 C24 C25 C26 0.2(5)
C24 C25 C26 C27 0.0(5)
C25 C26 C27 C28 0.0(5)
C26 C27 C28 C23 -0.2(5)
C24 C23 C28 C27 0.5(4)
C22 C23 C28 C27 178.7(3)
C32 N3 C29 N4 13.6(4)
C30 N3 C29 N4 178.4(2)
C32 N3 C29 Ru1 -166.0(2)
C30 N3 C29 Ru1 -1.2(3)
C41 N4 C29 N3 24.8(4)
C31 N4 C29 N3 -168.7(3)
C41 N4 C29 Ru1 -155.7(2)
C31 N4 C29 Ru1 10.8(4)
C22 Ru1 C29 N3 -177.9(2)
C1 Ru1 C29 N3 10.8(4)
Cl1 Ru1 C29 N3 95.91(19)
Cl2 Ru1 C29 N3 -77.29(19)
C22 Ru1 C29 N4 2.6(3)
C1 Ru1 C29 N4 -168.8(3)
Cl1 Ru1 C29 N4 -83.6(3)
Cl2 Ru1 C29 N4 103.2(3)
C29 N3 C32 C37 -106.1(3)
C30 N3 C32 C37 88.9(3)
C29 N3 C32 C33 80.2(4)
C30 N3 C32 C33 -84.8(3)
C37 C32 C33 C34 7.7(5)
N3 C32 C33 C34 -178.7(3)
C37 C32 C33 C38 -169.9(3)
N3 C32 C33 C38 3.7(4)
C32 C33 C34 C35 -1.1(5)
C38 C33 C34 C35 176.6(3)
C33 C34 C35 C36 -4.6(5)
C33 C34 C35 C39 175.2(3)
C34 C35 C36 C37 4.1(5)
C39 C35 C36 C37 -175.8(3)
C35 C36 C37 C32 2.2(5)
C35 C36 C37 C40 -175.4(3)
C33 C32 C37 C36 -8.2(4)
N3 C32 C37 C36 178.3(3)
C33 C32 C37 C40 169.3(3)
N3 C32 C37 C40 -4.2(4)
C29 N4 C41 C42 -111.1(3)
C31 N4 C41 C42 81.5(3)
C29 N4 C41 C46 76.1(4)
C31 N4 C41 C46 -91.2(3)
C46 C41 C42 C43 -7.4(4)
N4 C41 C42 C43 -179.9(3)
C46 C41 C42 C47 170.7(3)
N4 C41 C42 C47 -1.7(4)
C41 C42 C43 C44 3.5(5)
C47 C42 C43 C44 -174.7(3)
C42 C43 C44 C45 1.5(5)
C42 C43 C44 C48 -178.7(3)
C43 C44 C45 C46 -2.8(5)
C48 C44 C45 C46 177.4(3)
C44 C45 C46 C41 -0.9(4)
C44 C45 C46 C49 176.3(3)
C42 C41 C46 C45 6.1(4)
N4 C41 C46 C45 178.7(2)
C42 C41 C46 C49 -171.0(3)
N4 C41 C46 C49 1.6(4)
